data_2008333
loop_
_publ_author_name
'Zaleski, Jacek'
'Daszkiewicz, Zdzis\/law'
'Kyzio\/l, Janusz'

_publ_section_title
;
 1-Methyl-4-(<i>N</i>-methylnitramino)pyridinium bromide
;
_journal_issue 4
_journal_name_full 'Acta Crystallographica Section C'
_journal_page_first 691
_journal_page_last 693
_journal_paper_doi 10.1107/S0108270198014656
_journal_volume 55
_journal_year 1999
_chemical_formula_moiety 'C7 H10 N3 O2^+^.Br^-^'
_chemical_formula_structural 'see form.eps'
_chemical_formula_sum 'C7 H10 Br N3 O2'
_chemical_formula_weight 248.09
_chemical_melting_point 425.15
_chemical_name_systematic
;
 4--(N--Methylnitramino)-1--methylpyridinium bromide
;
_space_group_IT_number 61
_symmetry_cell_setting orthorhombic
_symmetry_space_group_name_Hall '-P 2ac 2ab'
_symmetry_space_group_name_H-M 'P b c a'
_audit_creation_method SHELXL-97
_cell_angle_alpha 90.00
_cell_angle_beta 90.00
_cell_angle_gamma 90.00
_cell_formula_units_Z 8
_cell_length_a 10.480(2)
_cell_length_b 11.949(2)
_cell_length_c 15.005(3)
_cell_measurement_reflns_used 20
_cell_measurement_temperature 295(2)
_cell_measurement_theta_max 15
_cell_measurement_theta_min 8
_cell_volume 1879.0(6)
_computing_cell_refinement 'Kuma KM-4 Users Guide'
_computing_data_collection 'Kuma KM-4 Users Guide (Kuma, 1997)'
_computing_data_reduction 'Kuma KM-4 Users Guide'
_computing_molecular_graphics SHELXTL-Plus
_computing_publication_material SHELXL-97
_computing_structure_refinement 'SHELXL-97 (Sheldrick, 1997)'
_computing_structure_solution 'SHELXTL-Plus (Sheldrick, 1990)'
_diffrn_ambient_temperature 295(2)
_diffrn_measured_fraction_theta_full 0.860
_diffrn_measured_fraction_theta_max 0.860
_diffrn_measurement_device_type 'Kuma KM-4'
_diffrn_measurement_method \w-\q
_diffrn_radiation_monochromator graphite
_diffrn_radiation_source 'fine-focus sealed tube'
_diffrn_radiation_type MoK\a
_diffrn_radiation_wavelength 0.71073
_diffrn_reflns_av_R_equivalents 0.0439
_diffrn_reflns_av_sigmaI/netI 0.0501
_diffrn_reflns_limit_h_max 0
_diffrn_reflns_limit_h_min -12
_diffrn_reflns_limit_k_max 14
_diffrn_reflns_limit_k_min -14
_diffrn_reflns_limit_l_max 0
_diffrn_reflns_limit_l_min -17
_diffrn_reflns_number 3059
_diffrn_reflns_theta_full 25.07
_diffrn_reflns_theta_max 25.07
_diffrn_reflns_theta_min 2.92
_diffrn_standards_decay_% 0.72
_diffrn_standards_interval_count 50
_diffrn_standards_number 2
_exptl_absorpt_coefficient_mu 4.347
_exptl_absorpt_correction_T_max 0.647
_exptl_absorpt_correction_T_min 0.143
_exptl_absorpt_correction_type 'semiempirical from \y scan (SHELXTL, Sheldrick, 1990)'
_exptl_crystal_colour colourless
_exptl_crystal_density_diffrn 1.754
_exptl_crystal_density_meas ?
_exptl_crystal_density_method 'not measured'
_exptl_crystal_description plates
_exptl_crystal_F_000 992
_exptl_crystal_size_max 0.4
_exptl_crystal_size_mid 0.3
_exptl_crystal_size_min 0.1
_refine_diff_density_max 0.524
_refine_diff_density_min -0.261
_refine_ls_extinction_method none
_refine_ls_goodness_of_fit_ref 1.000
_refine_ls_hydrogen_treatment mixed
_refine_ls_matrix_type full
_refine_ls_number_parameters 158
_refine_ls_number_reflns 1639
_refine_ls_number_restraints 0
_refine_ls_restrained_S_all 1.000
_refine_ls_R_factor_all 0.0664
_refine_ls_R_factor_gt 0.0293
_refine_ls_shift/su_max 0.003
_refine_ls_shift/su_mean 0.000
_refine_ls_structure_factor_coef Fsqd
_refine_ls_weighting_details 'w = 1/[\s^2^(Fo^2^)+(0.0426P)^2^+0.1823P] where P=(Fo^2^+2Fc^2^)/3'
_refine_ls_weighting_scheme calc
_refine_ls_wR_factor_ref 0.0823
_reflns_number_gt 1104
_reflns_number_total 1639
_reflns_threshold_expression I>2\s(I)
_cod_data_source_file cf1290.cif
_cod_data_source_block k1
_cod_depositor_comments
;
The following automatic conversions were performed:

'_chemical_melting_point' value '152 \%C' was changed to '425.15' -
it was converted from degrees Celsius(C) to Kelvins(K).

Automatic conversion script
Id: cif_fix_values 1646 2011-03-28 12:23:43Z adriana 

The following automatic conversions were performed:

'_chemical_melting_point' value '152 \%C' was changed to '425.15' -
it was converted from degrees Celsius(C) to Kelvins(K).

Automatic conversion script
Id: cif_fix_values 1715 2011-07-08 13:25:40Z adriana 

The following automatic conversions were performed:

'_exptl_crystal_density_meas' value 'not measured' was changed to '?'
- the value is perceived as not measured.

Automatic conversion script
Id: cif_fix_values 3008 2015-01-20 13:52:24Z robertas 

The following automatic conversions were performed:

'_refine_ls_weighting_scheme' value 'calc w =
1/[\s^2^(Fo^2^)+(0.0426P)^2^+0.1823P] where P=(Fo^2^+2Fc^2^)/3' was
changed to 'calc'. New tag '_refine_ls_weighting_details' was
created. The value of the new tag was set to 'w =
1/[\s^2^(Fo^2^)+(0.0426P)^2^+0.1823P] where P=(Fo^2^+2Fc^2^)/3'.

Automatic conversion script
Id: cif_fix_values 3143 2015-03-26 13:38:13Z robertas 
;
_cod_original_sg_symbol_H-M Pbca
_cod_database_code 2008333

loop_
_symmetry_equiv_pos_as_xyz
'x, y, z'
'-x+1/2, -y, z+1/2'
'-x, y+1/2, -z+1/2'
'x+1/2, -y+1/2, -z'
'-x, -y, -z'
'x-1/2, y, -z-1/2'
'x, -y-1/2, z-1/2'
'-x-1/2, y-1/2, z'

loop_
_atom_site_label
_atom_site_fract_x
_atom_site_fract_y
_atom_site_fract_z
_atom_site_U_iso_or_equiv
_atom_site_adp_type
_atom_site_calc_flag
_atom_site_refinement_flags
_atom_site_occupancy
_atom_site_disorder_assembly
_atom_site_disorder_group
_atom_site_type_symbol
Br 0.18320(3) 0.81321(3) 0.19176(3) 0.04751(16) Uani d . 1 . . Br
O9 0.1244(2) 0.31147(18) -0.02325(18) 0.0481(6) Uani d . 1 . . O
O10 0.0460(2) 0.4206(2) 0.07845(18) 0.0481(7) Uani d . 1 . . O
N8 0.1249(3) 0.3968(2) 0.0217(2) 0.0362(7) Uani d . 1 . . N
N7 0.2165(2) 0.4743(2) 0.0047(2) 0.0365(7) Uani d . 1 . . N
C4 0.3081(3) 0.4538(2) -0.0616(2) 0.0312(7) Uani d . 1 . . C
C3 0.3291(3) 0.5347(3) -0.1255(2) 0.0386(8) Uani d . 1 . . C
H3A 0.284(3) 0.602(3) -0.125(3) 0.053(11) Uiso d . 1 . . H
C2 0.4147(3) 0.5157(3) -0.1910(3) 0.0385(8) Uani d . 1 . . C
H2A 0.430(3) 0.570(3) -0.240(3) 0.049(11) Uiso d . 1 . . H
N1 0.4808(3) 0.4194(2) -0.19363(19) 0.0347(7) Uani d . 1 . . N
C6 0.4638(4) 0.3408(3) -0.1311(3) 0.0418(9) Uani d . 1 . . C
H6A 0.513(3) 0.273(3) -0.143(2) 0.046(10) Uiso d . 1 . . H
C5 0.3798(3) 0.3563(3) -0.0637(3) 0.0411(8) Uani d . 1 . . C
H5A 0.370(4) 0.304(3) -0.016(3) 0.063(12) Uiso d . 1 . . H
C12 0.5694(4) 0.3985(4) -0.2681(3) 0.0483(10) Uani d . 1 . . C
H12A 0.593(5) 0.474(5) -0.296(3) 0.112(19) Uiso d . 1 . . H
H12B 0.634(4) 0.347(4) -0.255(3) 0.071(13) Uiso d . 1 . . H
H12C 0.532(5) 0.368(4) -0.313(3) 0.087(18) Uiso d . 1 . . H
C11 0.2140(4) 0.5753(3) 0.0586(3) 0.0448(10) Uani d . 1 . . C
H11A 0.226(4) 0.555(4) 0.120(4) 0.087(17) Uiso d . 1 . . H
H11B 0.285(3) 0.620(3) 0.045(3) 0.050(11) Uiso d . 1 . . H
H11C 0.132(4) 0.615(3) 0.052(3) 0.073(13) Uiso d . 1 . . H

loop_
_atom_site_aniso_label
_atom_site_aniso_U_11
_atom_site_aniso_U_22
_atom_site_aniso_U_33
_atom_site_aniso_U_12
_atom_site_aniso_U_13
_atom_site_aniso_U_23
Br 0.0521(2) 0.0396(2) 0.0508(3) -0.00500(17) 0.00366(19) -0.00610(17)
O9 0.0562(15) 0.0379(14) 0.0502(17) -0.0126(12) 0.0006(13) -0.0071(13)
O10 0.0435(14) 0.0508(15) 0.0501(17) 0.0014(11) 0.0099(13) 0.0064(13)
N8 0.0377(14) 0.0334(15) 0.0375(18) -0.0034(13) -0.0042(14) 0.0090(14)
N7 0.0399(15) 0.0315(14) 0.0381(18) -0.0055(12) 0.0042(13) -0.0006(13)
C4 0.0340(16) 0.0281(15) 0.0316(19) -0.0055(14) -0.0033(14) 0.0011(14)
C3 0.040(2) 0.0296(17) 0.046(2) 0.0044(16) -0.0001(17) 0.0068(16)
C2 0.0394(18) 0.0322(16) 0.044(2) -0.0004(15) 0.0005(18) 0.0096(18)
N1 0.0317(15) 0.0349(14) 0.0377(17) -0.0037(11) -0.0019(13) 0.0051(13)
C6 0.049(2) 0.0295(17) 0.047(2) 0.0050(16) -0.0045(18) 0.0029(17)
C5 0.050(2) 0.0312(18) 0.042(2) 0.0011(15) 0.0014(19) 0.0069(18)
C12 0.045(2) 0.054(2) 0.046(3) 0.002(2) 0.005(2) -0.003(2)
C11 0.048(2) 0.0352(19) 0.051(3) -0.0060(17) 0.0028(19) -0.0082(19)

loop_
_atom_type_symbol
_atom_type_description
_atom_type_scat_dispersion_real
_atom_type_scat_dispersion_imag
_atom_type_scat_source
C C 0.0033 0.0016 'International Tables Vol C Tables 4.2.6.8 and 6.1.1.4'
H H 0.0000 0.0000 'International Tables Vol C Tables 4.2.6.8 and 6.1.1.4'
N N 0.0061 0.0033 'International Tables Vol C Tables 4.2.6.8 and 6.1.1.4'
O O 0.0106 0.0060 'International Tables Vol C Tables 4.2.6.8 and 6.1.1.4'
Br Br -0.2901 2.4595 'International Tables Vol C Tables 4.2.6.8 and 6.1.1.4'

loop_
_geom_angle_atom_site_label_1
_geom_angle_atom_site_label_2
_geom_angle_atom_site_label_3
_geom_angle
_geom_angle_publ_flag
O10 N8 O9 125.2(3) y
O10 N8 N7 116.8(3) y
O9 N8 N7 117.9(3) y
N8 N7 C4 119.8(3) y
N8 N7 C11 116.7(3) y
C4 N7 C11 123.5(3) y
C3 C4 C5 119.0(3) ?
C3 C4 N7 118.7(3) ?
C5 C4 N7 122.2(3) ?
C2 C3 C4 119.7(3) ?
N1 C2 C3 120.5(3) ?
C6 N1 C2 120.8(3) ?
C6 N1 C12 119.7(3) ?
C2 N1 C12 119.5(3) ?
N1 C6 C5 120.9(3) ?
C6 C5 C4 119.0(3) ?

loop_
_geom_bond_atom_site_label_1
_geom_bond_atom_site_label_2
_geom_bond_site_symmetry_2
_geom_bond_distance
_geom_bond_publ_flag
O9 N8 . 1.222(3) y
O10 N8 . 1.221(4) y
N8 N7 . 1.358(4) y
N7 C4 . 1.403(4) y
N7 C11 . 1.453(4) y
C4 C3 . 1.379(4) ?
C4 C5 . 1.387(4) ?
C3 C2 . 1.350(5) ?
C2 N1 . 1.343(4) ?
N1 C6 . 1.339(4) ?
N1 C12 . 1.474(5) y
C6 C5 . 1.354(5) ?

loop_
_geom_torsion_atom_site_label_1
_geom_torsion_atom_site_label_2
_geom_torsion_atom_site_label_3
_geom_torsion_atom_site_label_4
_geom_torsion
_geom_torsion_publ_flag
O10 N8 N7 C4 -178.1(3) ?
O9 N8 N7 C4 -1.2(4) ?
O10 N8 N7 C11 2.5(5) ?
O9 N8 N7 C11 179.4(3) ?
N8 N7 C4 C3 129.3(3) y
C11 N7 C4 C3 -51.3(5) ?
N8 N7 C4 C5 -52.2(4) y
C11 N7 C4 C5 127.2(4) ?
C5 C4 C3 C2 2.9(5) ?
N7 C4 C3 C2 -178.5(3) ?
C4 C3 C2 N1 -1.0(5) ?
C3 C2 N1 C6 -0.4(5) ?
C3 C2 N1 C12 177.3(4) ?
C2 N1 C6 C5 -0.1(5) ?
C12 N1 C6 C5 -177.8(4) ?
N1 C6 C5 C4 2.0(6) ?
C3 C4 C5 C6 -3.3(5) ?
N7 C4 C5 C6 178.1(3) ?
